data_4026603
loop_
_publ_author_name
'Jan \<Stambask\'y'
'Vojt\<ech Kapras'
'Martin \<Stefko'
'Ond\<rej Kysilka'
'Michal Hocek'
'Andrei V. Malkov'
'Pavel Ko\<covsk\'y'

_publ_section_title
;
 A Modular Approach to Aryl-C-ribonucleosides via the Allylic Substitution
 and Ring-Closing Metathesis Sequence. A Stereocontrolled Synthesis of All
 Four \a-/\b- and d-/l-C-Nucleoside Stereoisomers
;
_journal_name_full 'Journal of Organic Chemistry'
_journal_page_first 7781
_journal_page_last 7803
_journal_paper_doi 10.1021/jo201110z
_journal_volume 76
_journal_year 2011
_chemical_absolute_configuration unk
_chemical_formula_moiety 'C11 H14 O4'
_chemical_formula_sum 'C11 H14 O4'
_chemical_formula_weight 210.23
_space_group_IT_number 4
_symmetry_cell_setting monoclinic
_symmetry_space_group_name_Hall 'P 2yb'
_symmetry_space_group_name_H-M 'P 1 21 1'
_atom_sites_solution_hydrogens geom
_atom_sites_solution_primary direct
_audit_creation_date 07-10-10
_audit_creation_method CRYSTALS_ver_12.84
_cell_angle_alpha 90
_cell_angle_beta 99.41(4)
_cell_angle_gamma 90
_cell_formula_units_Z 2
_cell_length_a 6.763(6)
_cell_length_b 6.781(4)
_cell_length_c 11.095(11)
_cell_measurement_reflns_used 0
_cell_measurement_temperature 293
_cell_measurement_theta_max 0
_cell_measurement_theta_min 0
_cell_volume 502.0(7)
_computing_cell_refinement 'USER DEFINED CELL REFINEMENT'
_computing_data_collection 'USER DEFINED DATA COLLECTION'
_computing_data_reduction 'USER DEFINED DATA REDUCTION'
_computing_molecular_graphics 'CAMERON (Watkin et al., 1996)'
_computing_publication_material 'CRYSTALS (Betteridge et al., 2003)'
_computing_structure_refinement 'CRYSTALS (Betteridge et al., 2003)'
_computing_structure_solution 'SIR92 (Altomare et al., 1994)'
_diffrn_ambient_temperature 293
_diffrn_measured_fraction_theta_full 0.979
_diffrn_measured_fraction_theta_max 0.972
_diffrn_measurement_device_type Unknown
_diffrn_measurement_method \w/2\q
_diffrn_radiation_monochromator graphite
_diffrn_radiation_type 'Mo K\a'
_diffrn_radiation_wavelength 0.71073
_diffrn_reflns_av_R_equivalents 0.020
_diffrn_reflns_limit_h_max 8
_diffrn_reflns_limit_h_min -6
_diffrn_reflns_limit_k_max 7
_diffrn_reflns_limit_k_min -8
_diffrn_reflns_limit_l_max 14
_diffrn_reflns_limit_l_min -14
_diffrn_reflns_number 2945
_diffrn_reflns_theta_full 25.002
_diffrn_reflns_theta_max 27.474
_diffrn_reflns_theta_min 3.053
_diffrn_standards_number 0
_exptl_absorpt_coefficient_mu 0.106
_exptl_absorpt_correction_T_max 1.0000
_exptl_absorpt_correction_T_min 1.0000
_exptl_absorpt_correction_type none
_exptl_crystal_density_diffrn 1.391
_exptl_crystal_F_000 224
_exptl_crystal_size_max 0.40
_exptl_crystal_size_mid 0.20
_exptl_crystal_size_min 0.20
_refine_diff_density_max 0.17
_refine_diff_density_min -0.22
_refine_ls_extinction_method none
_refine_ls_goodness_of_fit_ref 1.0041
_refine_ls_hydrogen_treatment mixed
_refine_ls_matrix_type full
_refine_ls_number_parameters 145
_refine_ls_number_reflns 1207
_refine_ls_number_restraints 1
_refine_ls_R_factor_all 0.0409
_refine_ls_R_factor_gt 0.0347
_refine_ls_shift/su_max 0.000159
_refine_ls_structure_factor_coef Fsqd
_refine_ls_weighting_details
;
 Method= Modified Sheldrick 
 w=1/[\s^2^(F^2^) + ( 0.05P)^2^ + 0.13P] 
 ,where P=(max(Fo^2^,0) + 2Fc^2^)/3 
;
_refine_ls_weighting_scheme calc
_refine_ls_wR_factor_all 0.0937
_refine_ls_wR_factor_gt 0.0900
_refine_ls_wR_factor_ref 0.0937
_reflns_limit_h_max 8
_reflns_limit_h_min -8
_reflns_limit_k_max 8
_reflns_limit_k_min 0
_reflns_limit_l_max 14
_reflns_limit_l_min 0
_reflns_number_gt 1043
_reflns_number_total 1213
_reflns_threshold_expression I>2.0\s(I)
_oxford_diffrn_Wilson_B_factor 2.84
_oxford_diffrn_Wilson_scale 0.00
_oxford_refine_ls_scale 19(2)
_oxford_structure_analysis_title 'sx146 in P1'
_cod_data_source_file jo201110z_si_004.cif
_cod_data_source_block CRYSTALS_cif
_cod_original_sg_symbol_H-M 'P 1 21 1 '
_cod_database_code 4026603

loop_
_symmetry_equiv_pos_as_xyz
x,y,z
-x,y+1/2,-z

loop_
_atom_site_label
_atom_site_type_symbol
_atom_site_fract_x
_atom_site_fract_y
_atom_site_fract_z
_atom_site_U_iso_or_equiv
_atom_site_occupancy
_atom_site_adp_type
_atom_site_refinement_flags_posn
C1 C -0.2354(3) -0.5145(4) -0.8296(2) 0.0250 1.0000 Uani .
C2 C -0.0807(3) -0.3497(4) -0.8195(2) 0.0264 1.0000 Uani .
C3 C -0.1751(4) -0.2028(4) -0.9170(2) 0.0282 1.0000 Uani .
C4 C -0.3966(3) -0.2226(4) -0.9067(2) 0.0278 1.0000 Uani .
O5 O -0.4246(2) -0.4195(3) -0.86480(16) 0.0332 1.0000 Uani .
C6 C -0.4688(4) -0.0757(4) -0.8228(3) 0.0369 1.0000 Uani .
O7 O -0.6815(3) -0.0865(3) -0.8271(2) 0.0427 1.0000 Uani .
O8 O -0.1395(3) -0.2667(3) -1.03435(16) 0.0374 1.0000 Uani .
O9 O 0.1083(3) -0.4279(3) -0.83325(18) 0.0343 1.0000 Uani .
C10 C -0.2332(4) -0.6352(4) -0.7143(2) 0.0263 1.0000 Uani .
C11 C -0.0730(4) -0.7596(5) -0.6747(2) 0.0347 1.0000 Uani .
C12 C -0.0661(5) -0.8693(5) -0.5693(3) 0.0423 1.0000 Uani .
C13 C -0.2204(5) -0.8611(5) -0.5031(3) 0.0446 1.0000 Uani .
C14 C -0.3816(5) -0.7379(6) -0.5418(3) 0.0484 1.0000 Uani .
C15 C -0.3902(4) -0.6259(5) -0.6473(2) 0.0371 1.0000 Uani .
H11 H -0.2124 -0.6051 -0.8971 0.0278 1.0000 Uiso R
H21 H -0.0698 -0.2865 -0.7373 0.0299 1.0000 Uiso R
H31 H -0.1249 -0.0657 -0.8983 0.0329 1.0000 Uiso R
H41 H -0.4771 -0.2060 -0.9901 0.0301 1.0000 Uiso R
H61 H -0.4305 0.0604 -0.8450 0.0432 1.0000 Uiso R
H62 H -0.4032 -0.1063 -0.7374 0.0432 1.0000 Uiso R
H111 H 0.0379 -0.7711 -0.7239 0.0394 1.0000 Uiso R
H121 H 0.0527 -0.9553 -0.5412 0.0467 1.0000 Uiso R
H131 H -0.2148 -0.9412 -0.4269 0.0529 1.0000 Uiso R
H141 H -0.4944 -0.7311 -0.4938 0.0591 1.0000 Uiso R
H151 H -0.5077 -0.5383 -0.6754 0.0444 1.0000 Uiso R
H1 H -0.131(5) -0.162(6) -1.076(3) 0.0500 1.0000 Uiso .
H2 H 0.182(5) -0.329(6) -0.834(3) 0.0500 1.0000 Uiso .
H3 H -0.723(6) 0.002(6) -0.872(3) 0.0500 1.0000 Uiso .

loop_
_atom_site_aniso_label
_atom_site_aniso_U_11
_atom_site_aniso_U_22
_atom_site_aniso_U_33
_atom_site_aniso_U_23
_atom_site_aniso_U_13
_atom_site_aniso_U_12
C1 0.0231(11) 0.0223(11) 0.0293(12) -0.0027(10) 0.0032(9) -0.0021(10)
C2 0.0214(11) 0.0274(12) 0.0312(12) -0.0035(10) 0.0064(9) -0.0018(10)
C3 0.0286(12) 0.0239(12) 0.0335(12) 0.0009(10) 0.0087(9) -0.0021(10)
C4 0.0271(11) 0.0273(14) 0.0283(12) 0.0020(11) 0.0024(9) 0.0000(11)
O5 0.0223(9) 0.0290(9) 0.0471(11) 0.0068(9) 0.0021(7) -0.0025(8)
C6 0.0276(13) 0.0338(14) 0.0503(17) -0.0038(13) 0.0094(11) -0.0020(12)
O7 0.0293(10) 0.0340(11) 0.0669(14) 0.0019(10) 0.0145(9) 0.0027(9)
O8 0.0468(11) 0.0345(10) 0.0343(10) 0.0013(9) 0.0172(8) -0.0054(9)
O9 0.0231(9) 0.0315(10) 0.0494(10) -0.0010(9) 0.0100(7) -0.0012(8)
C10 0.0267(11) 0.0225(12) 0.0296(12) -0.0008(10) 0.0040(9) -0.0032(10)
C11 0.0323(13) 0.0343(14) 0.0374(14) 0.0011(13) 0.0056(10) -0.0018(12)
C12 0.0418(16) 0.0368(16) 0.0450(16) 0.0100(14) -0.0030(12) 0.0020(13)
C13 0.0516(18) 0.0449(17) 0.0369(15) 0.0145(14) 0.0062(12) -0.0027(15)
C14 0.0524(18) 0.0523(19) 0.0448(16) 0.0087(16) 0.0211(13) 0.0002(17)
C15 0.0358(14) 0.0363(15) 0.0413(15) 0.0041(13) 0.0122(11) 0.0021(12)

loop_
_atom_type_symbol
_atom_type_scat_dispersion_real
_atom_type_scat_dispersion_imag
_atom_type_scat_Cromer_Mann_a1
_atom_type_scat_Cromer_Mann_b1
_atom_type_scat_Cromer_Mann_a2
_atom_type_scat_Cromer_Mann_b2
_atom_type_scat_Cromer_Mann_a3
_atom_type_scat_Cromer_Mann_b3
_atom_type_scat_Cromer_Mann_a4
_atom_type_scat_Cromer_Mann_b4
_atom_type_scat_Cromer_Mann_c
_atom_type_scat_source
C 0.0033 0.0016 2.3100 20.8439 1.0200 10.2075 1.5886 0.5687 0.8650 51.6512 0.2156 'International Tables Vol C 4.2.6.8 and 6.1.1.4'
H 0.0000 0.0000 0.4930 10.5109 0.3229 26.1257 0.1402 3.1424 0.0408 57.7998 0.0030 'International Tables Vol C 4.2.6.8 and 6.1.1.4'
O 0.0106 0.0060 3.0485 13.2771 2.2868 5.7011 1.5463 0.3239 0.8670 32.9089 0.2508 'International Tables Vol C 4.2.6.8 and 6.1.1.4'

loop_
_geom_angle_atom_site_label_1
_geom_angle_atom_site_label_2
_geom_angle_atom_site_label_3
_geom_angle
_geom_angle_publ_flag
C2 C1 O5 105.2(2) yes
C2 C1 C10 115.0(2) yes
O5 C1 C10 111.0(2) yes
C2 C1 H11 108.5 no
O5 C1 H11 108.4 no
C10 C1 H11 108.6 no
C1 C2 C3 102.9(2) yes
C1 C2 O9 109.8(2) yes
C3 C2 O9 116.6(2) yes
C1 C2 H21 109.2 no
C3 C2 H21 109.0 no
O9 C2 H21 109.0 no
C2 C3 C4 101.1(2) yes
C2 C3 O8 109.5(2) yes
C4 C3 O8 110.8(2) yes
C2 C3 H31 111.8 no
C4 C3 H31 111.8 no
O8 C3 H31 111.6 no
C3 C4 O5 106.8(2) yes
C3 C4 C6 114.3(2) yes
O5 C4 C6 110.0(2) yes
C3 C4 H41 108.3 no
O5 C4 H41 108.9 no
C6 C4 H41 108.4 no
C4 O5 C1 110.38(18) yes
C4 C6 O7 111.8(2) yes
C4 C6 H61 109.6 no
O7 C6 H61 109.7 no
C4 C6 H62 108.2 no
O7 C6 H62 107.9 no
H61 C6 H62 109.5 no
C6 O7 H3 103(3) no
C3 O8 H1 106(2) no
C2 O9 H2 104(2) no
C1 C10 C11 119.6(2) yes
C1 C10 C15 121.5(2) yes
C11 C10 C15 118.9(2) yes
C10 C11 C12 120.8(3) yes
C10 C11 H111 119.5 no
C12 C11 H111 119.7 no
C11 C12 C13 120.6(3) yes
C11 C12 H121 119.5 no
C13 C12 H121 119.9 no
C12 C13 C14 119.2(3) yes
C12 C13 H131 120.2 no
C14 C13 H131 120.6 no
C13 C14 C15 120.9(3) yes
C13 C14 H141 119.6 no
C15 C14 H141 119.5 no
C10 C15 C14 119.6(3) yes
C10 C15 H151 119.8 no
C14 C15 H151 120.6 no

loop_
_geom_bond_atom_site_label_1
_geom_bond_atom_site_label_2
_geom_bond_distance
_geom_bond_publ_flag
C1 C2 1.523(3) yes
C1 O5 1.429(3) yes
C1 C10 1.517(3) yes
C1 H11 1.000 no
C2 C3 1.530(4) yes
C2 O9 1.415(3) yes
C2 H21 1.000 no
C3 C4 1.526(3) yes
C3 O8 1.430(3) yes
C3 H31 1.000 no
C4 O5 1.437(3) yes
C4 C6 1.499(4) yes
C4 H41 1.000 no
C6 O7 1.434(3) yes
C6 H61 1.000 no
C6 H62 1.000 no
O7 H3 0.80(4) no
O8 H1 0.85(4) no
O9 H2 0.84(4) no
C10 C11 1.387(4) yes
C10 C15 1.393(4) yes
C11 C12 1.380(4) yes
C11 H111 1.000 no
C12 C13 1.372(4) yes
C12 H121 1.000 no
C13 C14 1.385(5) yes
C13 H131 1.000 no
C14 C15 1.389(4) yes
C14 H141 1.000 no
C15 H151 1.000 no

loop_
_geom_hbond_atom_site_label_D
_geom_hbond_atom_site_label_H
_geom_hbond_atom_site_label_A
_geom_hbond_site_symmetry_A
_geom_hbond_angle_DHA
_geom_hbond_distance_DH
_geom_hbond_distance_HA
_geom_hbond_distance_DA
_geom_hbond_publ_flag
O8 H1 O9 2_553 179 0.85 1.90 2.754(2) yes
O9 H2 O7 1_655 172 0.84 1.88 2.711(2) yes
O7 H3 O8 2_453 170 0.80 2.02 2.814(2) yes
